data_1570142
loop_
_publ_author_name
'Millet, C. R. P.'
'Noone, E.'
'Schellbach, A. V.'
'Pahl, J.'
'&#x141;osiewicz, J'
'Nichol, G. S.'
'Ingleson, M. J.'

_publ_section_title
;
 Borylation directed borylation of <i>N</i>-alkyl anilines using iodine
 activated pyrazaboles.
;
_journal_issue 43
_journal_name_full 'Chemical science'
_journal_page_first 12041
_journal_page_last 12048
_journal_paper_doi 10.1039/d3sc04269c
_journal_volume 14
_journal_year 2023
_chemical_formula_moiety 'C6 H8 B2 I2 N4'
_chemical_formula_sum 'C6 H8 B2 I2 N4'
_chemical_formula_weight 411.58
_space_group_crystal_system triclinic
_space_group_IT_number 2
_space_group_name_Hall '-P 1'
_space_group_name_H-M_alt 'P -1'
_atom_sites_solution_hydrogens geom
_audit_creation_date 2023-08-09
_audit_creation_method
;
Olex2 1.5-beta
(compiled 2023.03.06 svn.rbb2c1857 for OlexSys, GUI svn.r6748)
;
_audit_update_record
;
2023-08-09 deposited with the CCDC.	2023-10-02 downloaded from the CCDC.
;
_cell_angle_alpha 102.544(7)
_cell_angle_beta 91.351(5)
_cell_angle_gamma 112.430(7)
_cell_formula_units_Z 2
_cell_length_a 7.6116(5)
_cell_length_b 7.7121(7)
_cell_length_c 10.8808(7)
_cell_measurement_reflns_used 3217
_cell_measurement_temperature 120.00(10)
_cell_measurement_theta_max 28.4880
_cell_measurement_theta_min 3.8800
_cell_volume 572.28(8)
_computing_cell_refinement 'CrysAlisPro 1.171.40.61a (Rigaku OD, 2019)'
_computing_data_collection 'CrysAlisPro 1.171.40.61a (Rigaku OD, 2019)'
_computing_data_reduction 'CrysAlisPro 1.171.40.61a (Rigaku OD, 2019)'
_computing_molecular_graphics 'Olex2 1.5-beta (Dolomanov et al., 2009)'
_computing_publication_material 'Olex2 1.5-beta (Dolomanov et al., 2009)'
_computing_structure_refinement 'SHELXL 2018/3 (Sheldrick, 2015)'
_computing_structure_solution 'ShelXT (Sheldrick, 2015)'
_diffrn_ambient_temperature 120.00
_diffrn_detector_area_resol_mean 5.1574
_diffrn_detector_type Atlas
_diffrn_measured_fraction_theta_full 0.998
_diffrn_measured_fraction_theta_max 0.901
_diffrn_measurement_details
;
List of Runs (angles in degrees, time in seconds):

  # Type    Start    End  Width  t~exp~   \w     \q     \k     \f   Frames
#--------------------------------------------------------------------------
  1  \w    -63.00  -6.00   1.00   30.00    --  -15.73  99.00 -49.00   57
  2  \w    -15.00  64.00   1.00   30.00    --   16.98 -99.00-156.00   79
  3  \w    -42.00  24.00   1.00   30.00    --  -15.73 -77.00-180.00   66
  4  \w    -15.00  64.00   1.00   30.00    --   16.98 -99.00 -90.00   79
  5  \w    -67.00  54.00   1.00   30.00    --   16.98 -38.00 -60.00  121
  6  \w    -15.00  64.00   1.00   30.00    --   16.98 -99.00 -30.00   79
  7  \w    -42.00  56.00   1.00   30.00    --   16.98 -77.00  60.00   98
  8  \w    -42.00  24.00   1.00   30.00    --  -15.73 -77.00  30.00   66
  9  \w    -42.00   2.00   1.00   30.00    --  -15.73 -77.00 120.00   44
 10  \w   -100.00  21.00   1.00   30.00    --  -15.73 -57.00 -30.00  121
;
_diffrn_measurement_device 'four-circle diffractometer'
_diffrn_measurement_device_type 'SuperNova, Dual, Cu at home/near, Atlas'
_diffrn_measurement_method '\w scans'
_diffrn_radiation_type MoK\a
_diffrn_radiation_wavelength 0.71073
_diffrn_reflns_av_unetI/netI 0.0270
_diffrn_reflns_Laue_measured_fraction_full 0.998
_diffrn_reflns_Laue_measured_fraction_max 0.901
_diffrn_reflns_limit_h_max 10
_diffrn_reflns_limit_h_min -10
_diffrn_reflns_limit_k_max 10
_diffrn_reflns_limit_k_min -10
_diffrn_reflns_limit_l_max 14
_diffrn_reflns_limit_l_min -14
_diffrn_reflns_number 4678
_diffrn_reflns_point_group_measured_fraction_full 0.998
_diffrn_reflns_point_group_measured_fraction_max 0.901
_diffrn_reflns_theta_full 25.242
_diffrn_reflns_theta_max 28.878
_diffrn_reflns_theta_min 3.222
_exptl_absorpt_coefficient_mu 5.461
_exptl_absorpt_correction_T_max 1.00000
_exptl_absorpt_correction_T_min 0.67027
_exptl_absorpt_correction_type multi-scan
_exptl_absorpt_process_details
;
CrysAlisPro 1.171.40.61a (Rigaku Oxford Diffraction, 2019)
Empirical absorption correction using spherical harmonics,
 implemented in SCALE3 ABSPACK scaling algorithm.
;
_exptl_crystal_colour 'clear colourless'
_exptl_crystal_colour_lustre clear
_exptl_crystal_colour_primary colourless
_exptl_crystal_density_diffrn 2.389
_exptl_crystal_description block
_exptl_crystal_F_000 376
_exptl_crystal_size_max 0.163
_exptl_crystal_size_mid 0.072
_exptl_crystal_size_min 0.029
_refine_diff_density_max 1.196
_refine_diff_density_min -0.863
_refine_diff_density_rms 0.161
_refine_ls_extinction_method none
_refine_ls_goodness_of_fit_ref 1.037
_refine_ls_hydrogen_treatment constr
_refine_ls_matrix_type full
_refine_ls_number_parameters 128
_refine_ls_number_reflns 4678
_refine_ls_number_restraints 0
_refine_ls_restrained_S_all 1.037
_refine_ls_R_factor_all 0.0379
_refine_ls_R_factor_gt 0.0294
_refine_ls_shift/su_max 0.001
_refine_ls_shift/su_mean 0.000
_refine_ls_structure_factor_coef Fsqd
_refine_ls_weighting_details 'w=1/[\s^2^(Fo^2^)+(0.0422P)^2^+0.5421P] where P=(Fo^2^+2Fc^2^)/3'
_refine_ls_weighting_scheme calc
_refine_ls_wR_factor_gt 0.0721
_refine_ls_wR_factor_ref 0.0744
_reflns_Friedel_coverage 0.000
_reflns_number_gt 4005
_reflns_number_total 4678
_reflns_threshold_expression 'I > 2\s(I)'
_twin_special_details
;
Component 2 rotated by 179.9668\% 
 around [0.00 1.00 0.00] (reciprocal) or [0.36 0.92 0.15] (direct)
;
_cod_data_source_file d3sc04269c2.cif
_cod_data_source_block mi19017_mo_2comp_refinalized_twin1_hklf4
_cod_depositor_comments 'Adding full bibliography for 1570141--1570144.cif.'
_cod_database_code 1570142
_shelx_shelxl_version_number 2018/3
_shelx_space_group_comment
;
The symmetry employed for this shelxl refinement is uniquely defined
by the following loop, which should always be used as a source of
symmetry information in preference to the above space-group names.
They are only intended as comments.
;
_olex2_refinement_description
;
1. Twinned data refinement
 Scales: 0.5396(9)
 0.4604(9)
2. Fixed Uiso
 At 1.2 times of:
  All B(H) groups, All C(H) groups
3.a Ternary CH refined with riding coordinates:
 B2(H2A), B1(H1A)
3.b Aromatic/amide H refined with riding coordinates:
 C6(H6), C4(H4), C2(H2), C5(H5), C1(H1), C3(H3)
;
_olex2_submission_special_instructions 'No special instructions were received'
_oxdiff_exptl_absorpt_empirical_details
;
Empirical correction (ABSPACK) includes:
- Absorption correction using spherical harmonics
- Frame scaling
;

loop_
_space_group_symop_operation_xyz
'x, y, z'
'-x, -y, -z'

loop_
_atom_site_label
_atom_site_type_symbol
_atom_site_fract_x
_atom_site_fract_y
_atom_site_fract_z
_atom_site_U_iso_or_equiv
_atom_site_adp_type
_atom_site_occupancy
_atom_site_site_symmetry_order
_atom_site_calc_flag
_atom_site_refinement_flags_posn
_atom_site_refinement_flags_adp
_atom_site_refinement_flags_occupancy
_atom_site_disorder_assembly
_atom_site_disorder_group
I2 I -0.00888(4) 0.19260(5) 0.76043(3) 0.01738(10) Uani 1 1 d . . . . .
I1 I 0.22622(5) 0.80321(4) 0.86762(3) 0.01916(10) Uani 1 1 d . . . . .
N4 N 0.4428(6) 0.4072(6) 0.7715(4) 0.0125(8) Uani 1 1 d . . . . .
N3 N 0.5183(6) 0.6044(6) 0.8028(4) 0.0138(9) Uani 1 1 d . . . . .
N1 N 0.3326(6) 0.6030(6) 0.6124(4) 0.0142(9) Uani 1 1 d . . . . .
N2 N 0.2636(6) 0.4066(6) 0.5793(4) 0.0151(9) Uani 1 1 d . . . . .
C6 C 0.5495(7) 0.3482(8) 0.8392(5) 0.0162(12) Uani 1 1 d . . . . .
H6 H 0.527280 0.217320 0.835918 0.019 Uiso 1 1 calc R U . . .
C4 C 0.6722(7) 0.6663(7) 0.8893(5) 0.0150(11) Uani 1 1 d . . . . .
H4 H 0.751458 0.797823 0.927003 0.018 Uiso 1 1 calc R U . . .
C2 C 0.2010(7) 0.5068(9) 0.4126(5) 0.0208(10) Uani 1 1 d . . . . .
H2 H 0.157396 0.507650 0.330266 0.025 Uiso 1 1 calc R U . . .
C5 C 0.6967(7) 0.5083(9) 0.9145(4) 0.0166(10) Uani 1 1 d . . . . .
H5 H 0.793928 0.509505 0.971486 0.020 Uiso 1 1 calc R U . . .
C1 C 0.2943(8) 0.6642(8) 0.5118(5) 0.0190(12) Uani 1 1 d . . . . .
H1 H 0.326719 0.795370 0.509996 0.023 Uiso 1 1 calc R U . . .
B2 B 0.2724(8) 0.2848(8) 0.6700(6) 0.0150(11) Uani 1 1 d . . . . .
H2A H 0.290336 0.167267 0.622615 0.018 Uiso 1 1 calc R U . . .
C3 C 0.1834(7) 0.3462(8) 0.4569(5) 0.0166(11) Uani 1 1 d . . . . .
H3 H 0.124791 0.215441 0.409428 0.020 Uiso 1 1 calc R U . . .
B1 B 0.4362(8) 0.7232(8) 0.7438(6) 0.0161(11) Uani 1 1 d . . . . .
H1A H 0.542786 0.844053 0.735299 0.019 Uiso 1 1 calc R U . . .

loop_
_atom_site_aniso_label
_atom_site_aniso_U_11
_atom_site_aniso_U_22
_atom_site_aniso_U_33
_atom_site_aniso_U_23
_atom_site_aniso_U_13
_atom_site_aniso_U_12
I2 0.01287(16) 0.01575(17) 0.0221(2) 0.00513(14) 0.00325(13) 0.00387(13)
I1 0.01804(18) 0.01831(18) 0.0220(2) 0.00206(15) 0.00269(14) 0.00963(15)
N4 0.013(2) 0.014(2) 0.013(2) 0.0056(18) 0.0030(16) 0.0066(17)
N3 0.011(2) 0.013(2) 0.016(2) 0.0027(18) 0.0028(17) 0.0040(17)
N1 0.0112(19) 0.015(2) 0.017(2) 0.0047(18) -0.0001(16) 0.0051(17)
N2 0.017(2) 0.015(2) 0.012(2) 0.0008(18) 0.0002(17) 0.0061(17)
C6 0.016(3) 0.023(3) 0.017(3) 0.011(2) 0.006(2) 0.012(2)
C4 0.011(2) 0.020(2) 0.013(3) 0.001(2) 0.003(2) 0.006(2)
C2 0.020(3) 0.037(3) 0.010(2) 0.009(2) 0.0068(19) 0.014(3)
C5 0.012(2) 0.027(3) 0.012(2) 0.006(2) 0.0026(18) 0.008(2)
C1 0.020(3) 0.028(3) 0.017(3) 0.015(2) 0.008(2) 0.013(2)
B2 0.015(3) 0.015(3) 0.015(3) 0.002(2) -0.001(2) 0.007(2)
C3 0.013(2) 0.025(3) 0.011(3) 0.000(2) 0.003(2) 0.008(2)
B1 0.015(3) 0.018(3) 0.014(3) 0.001(2) 0.001(2) 0.008(2)

loop_
_atom_type_symbol
_atom_type_description
_atom_type_scat_dispersion_real
_atom_type_scat_dispersion_imag
_atom_type_scat_source
C C 0.0033 0.0016 'International Tables Vol C Tables 4.2.6.8 and 6.1.1.4'
H H 0.0000 0.0000 'International Tables Vol C Tables 4.2.6.8 and 6.1.1.4'
B B 0.0013 0.0007 'International Tables Vol C Tables 4.2.6.8 and 6.1.1.4'
I I -0.4742 1.8119 'International Tables Vol C Tables 4.2.6.8 and 6.1.1.4'
N N 0.0061 0.0033 'International Tables Vol C Tables 4.2.6.8 and 6.1.1.4'

loop_
_exptl_crystal_face_index_h
_exptl_crystal_face_index_k
_exptl_crystal_face_index_l
_exptl_crystal_face_perp_dist
10 -1 -5 0.0633
-10 0 5 0.0667
-1 10 0 0.0338
1 -10 0 0.0239
8 -7 8 0.0105
-7 1 12 0.0782
-8 7 -9 0.0141
7 -1 -12 0.0800

loop_
_geom_angle_atom_site_label_1
_geom_angle_atom_site_label_2
_geom_angle_atom_site_label_3
_geom_angle
_geom_angle_site_symmetry_1
_geom_angle_site_symmetry_3
_geom_angle_publ_flag
N3 N4 B2 123.1(4) . . ?
C6 N4 N3 108.2(4) . . ?
C6 N4 B2 128.7(4) . . ?
N4 N3 B1 123.2(4) . . ?
C4 N3 N4 108.0(4) . . ?
C4 N3 B1 128.8(4) . . ?
N2 N1 B1 122.7(4) . . ?
C1 N1 N2 108.5(4) . . ?
C1 N1 B1 128.8(5) . . ?
N1 N2 B2 123.8(4) . . ?
C3 N2 N1 107.8(4) . . ?
C3 N2 B2 128.4(4) . . ?
N4 C6 H6 125.4 . . ?
N4 C6 C5 109.2(5) . . ?
C5 C6 H6 125.4 . . ?
N3 C4 H4 125.3 . . ?
N3 C4 C5 109.3(5) . . ?
C5 C4 H4 125.3 . . ?
C1 C2 H2 127.0 . . ?
C1 C2 C3 105.9(4) . . ?
C3 C2 H2 127.0 . . ?
C6 C5 H5 127.3 . . ?
C4 C5 C6 105.3(4) . . ?
C4 C5 H5 127.3 . . ?
N1 C1 C2 109.1(5) . . ?
N1 C1 H1 125.5 . . ?
C2 C1 H1 125.5 . . ?
I2 B2 H2A 109.6 . . ?
N4 B2 I2 110.7(3) . . ?
N4 B2 H2A 109.6 . . ?
N2 B2 I2 109.1(3) . . ?
N2 B2 N4 108.1(4) . . ?
N2 B2 H2A 109.6 . . ?
N2 C3 C2 108.7(5) . . ?
N2 C3 H3 125.6 . . ?
C2 C3 H3 125.6 . . ?
I1 B1 H1A 109.4 . . ?
N3 B1 I1 110.5(4) . . ?
N3 B1 N1 108.5(4) . . ?
N3 B1 H1A 109.4 . . ?
N1 B1 I1 109.8(3) . . ?
N1 B1 H1A 109.4 . . ?

loop_
_geom_bond_atom_site_label_1
_geom_bond_atom_site_label_2
_geom_bond_distance
_geom_bond_site_symmetry_2
_geom_bond_publ_flag
I2 B2 2.302(6) . ?
I1 B1 2.290(6) . ?
N4 N3 1.363(5) . ?
N4 C6 1.345(6) . ?
N4 B2 1.529(7) . ?
N3 C4 1.346(6) . ?
N3 B1 1.522(7) . ?
N1 N2 1.359(5) . ?
N1 C1 1.349(7) . ?
N1 B1 1.530(7) . ?
N2 B2 1.519(7) . ?
N2 C3 1.356(6) . ?
C6 H6 0.9500 . ?
C6 C5 1.383(8) . ?
C4 H4 0.9500 . ?
C4 C5 1.382(7) . ?
C2 H2 0.9500 . ?
C2 C1 1.371(8) . ?
C2 C3 1.386(8) . ?
C5 H5 0.9500 . ?
C1 H1 0.9500 . ?
B2 H2A 1.0000 . ?
C3 H3 0.9500 . ?
B1 H1A 1.0000 . ?

loop_
_geom_torsion_atom_site_label_1
_geom_torsion_atom_site_label_2
_geom_torsion_atom_site_label_3
_geom_torsion_atom_site_label_4
_geom_torsion
_geom_torsion_site_symmetry_1
_geom_torsion_site_symmetry_2
_geom_torsion_site_symmetry_3
_geom_torsion_site_symmetry_4
_geom_torsion_publ_flag
N4 N3 C4 C5 -0.1(6) . . . . ?
N4 N3 B1 I1 94.1(5) . . . . ?
N4 N3 B1 N1 -26.2(6) . . . . ?
N4 C6 C5 C4 0.4(5) . . . . ?
N3 N4 C6 C5 -0.5(6) . . . . ?
N3 N4 B2 I2 -95.6(5) . . . . ?
N3 N4 B2 N2 23.8(6) . . . . ?
N3 C4 C5 C6 -0.2(5) . . . . ?
N1 N2 B2 I2 93.7(5) . . . . ?
N1 N2 B2 N4 -26.8(6) . . . . ?
N1 N2 C3 C2 -0.4(5) . . . . ?
N2 N1 C1 C2 -0.4(6) . . . . ?
N2 N1 B1 I1 -97.4(4) . . . . ?
N2 N1 B1 N3 23.4(6) . . . . ?
C6 N4 N3 C4 0.4(6) . . . . ?
C6 N4 N3 B1 179.4(4) . . . . ?
C6 N4 B2 I2 88.2(5) . . . . ?
C6 N4 B2 N2 -152.3(5) . . . . ?
C4 N3 B1 I1 -87.1(5) . . . . ?
C4 N3 B1 N1 152.6(5) . . . . ?
C1 N1 N2 B2 -177.3(4) . . . . ?
C1 N1 N2 C3 0.5(6) . . . . ?
C1 N1 B1 I1 83.1(6) . . . . ?
C1 N1 B1 N3 -156.0(5) . . . . ?
C1 C2 C3 N2 0.1(5) . . . . ?
B2 N4 N3 C4 -176.5(4) . . . . ?
B2 N4 N3 B1 2.5(7) . . . . ?
B2 N4 C6 C5 176.1(4) . . . . ?
B2 N2 C3 C2 177.2(4) . . . . ?
C3 N2 B2 I2 -83.6(5) . . . . ?
C3 N2 B2 N4 156.0(4) . . . . ?
C3 C2 C1 N1 0.1(5) . . . . ?
B1 N3 C4 C5 -179.0(5) . . . . ?
B1 N1 N2 B2 3.2(7) . . . . ?
B1 N1 N2 C3 -179.1(4) . . . . ?
B1 N1 C1 C2 179.1(4) . . . . ?

loop_
_twin_individual_id
_twin_individual_mass_fraction_refined
1 0.5396(9)
2 0.4604(9)
